data_7021379
loop_
_publ_author_name
'Barcel\'o-Oliver, Miquel'
'Baquero, Beatriz Adriana'
'Bauz\'a, Antonio'
'Garc\'ia-Raso, Angel'
'Vich, Roberto'
'Mata, Ignasi'
'Molins, Elies'
'Terr\'on, Angel'
'Frontera, Antonio'

_publ_section_title
;
 Experimental and theoretical studies on the coordination chemistry of the
 N(1)-hexyl substituted pyrimidines (uracil, 5-fluorouracil and cytosine).
;
_journal_issue 21
_journal_name_full 'Dalton transactions (Cambridge, England : 2003)'
_journal_page_first 7631
_journal_page_last 7642
_journal_paper_doi 10.1039/c3dt32922d
_journal_volume 42
_journal_year 2013
_chemical_compound_source 'synthesis as described'
_chemical_formula_moiety 'C40 H64 Ag N9 O11'
_chemical_formula_sum 'C40 H64 Ag N9 O11'
_chemical_formula_weight 954.87
_chemical_name_systematic
;
?
;
_space_group_IT_number 15
_symmetry_cell_setting monoclinic
_symmetry_Int_Tables_number 15
_symmetry_space_group_name_Hall '-C 2yc'
_symmetry_space_group_name_H-M 'C 1 2/c 1'
_atom_sites_solution_hydrogens geom
_atom_sites_solution_primary direct
_atom_sites_solution_secondary difmap
_audit_conform_dict_location ftp://ftp.iucr.org/pub/cif_core.dic
_audit_conform_dict_name cif_core.dic
_audit_conform_dict_version 2.4
_audit_creation_date 2010-05-01T16:42:34-00:00
_audit_creation_method 'WinGX routine CIF_UPDATE'
_cell_angle_alpha 90
_cell_angle_beta 134.580(5)
_cell_angle_gamma 90
_cell_formula_units_Z 8
_cell_length_a 27.2789(12)
_cell_length_b 25.2623(12)
_cell_length_c 19.2793(13)
_cell_measurement_reflns_used 8470
_cell_measurement_temperature 183(2)
_cell_measurement_theta_max 29.4362
_cell_measurement_theta_min 2.4811
_cell_measurement_wavelength 0.71073
_cell_volume 9463.2(12)
_computing_cell_refinement 'CrysAlis RED (Oxford, 2007)'
_computing_data_collection 'CrysAlis RED (Oxford, 2007)'
_computing_data_reduction 'CrysAlis RED (Oxford, 2007)'
_computing_molecular_graphics 'Ortep-3 for Windows (Farrugia, 1997)'
_computing_publication_material 'WinGX publication routines (Farrugia, 1999)'
_computing_structure_refinement 'SHELXL-97 (Sheldrick, 2008)'
_computing_structure_solution 'SHELXS-97 (Sheldrick, 2008)'
_diffrn_ambient_temperature 183(2)
_diffrn_detector_area_resol_mean 10.4498
_diffrn_measured_fraction_theta_full 0.998
_diffrn_measured_fraction_theta_max 0.998
_diffrn_measurement_device_type 'Xcalibur Ruby'
_diffrn_measurement_method '/o oscillation scan'
_diffrn_radiation_monochromator graphite
_diffrn_radiation_probe x-ray
_diffrn_radiation_source 'Enhance (Mo) X-ray Source'
_diffrn_radiation_type MoK\a
_diffrn_radiation_wavelength 0.7107
_diffrn_reflns_av_R_equivalents 0.0818
_diffrn_reflns_av_unetI/netI 0.0837
_diffrn_reflns_limit_h_max 33
_diffrn_reflns_limit_h_min -32
_diffrn_reflns_limit_k_max 26
_diffrn_reflns_limit_k_min -31
_diffrn_reflns_limit_l_max 23
_diffrn_reflns_limit_l_min -23
_diffrn_reflns_number 36867
_diffrn_reflns_theta_full 26.02
_diffrn_reflns_theta_max 26.02
_diffrn_reflns_theta_min 2.49
_exptl_absorpt_coefficient_mu 0.49
_exptl_absorpt_correction_T_max 0.980
_exptl_absorpt_correction_T_min 0.890
_exptl_absorpt_correction_type multi-scan
_exptl_absorpt_process_details
;
CrysAlisPro, Oxford Diffraction Ltd.,
Version 1.171.33.52 (release 06-11-2009 CrysAlis171 .NET)
(compiled Nov 6 2009,16:24:50)
Empirical absorption correction using spherical harmonics,
implemented in SCALE3 ABSPACK scaling algorithm.
;
_exptl_crystal_colour colorless
_exptl_crystal_density_diffrn 1.34
_exptl_crystal_density_method 'not measured'
_exptl_crystal_description prism
_exptl_crystal_F_000 4016
_exptl_crystal_size_max 0.29
_exptl_crystal_size_mid 0.18
_exptl_crystal_size_min 0.06
_refine_diff_density_max 0.674
_refine_diff_density_min -0.565
_refine_diff_density_rms 0.064
_refine_ls_extinction_method none
_refine_ls_goodness_of_fit_ref 0.949
_refine_ls_hydrogen_treatment constr
_refine_ls_matrix_type full
_refine_ls_number_parameters 741
_refine_ls_number_reflns 9286
_refine_ls_number_restraints 699
_refine_ls_restrained_S_all 0.988
_refine_ls_R_factor_all 0.103
_refine_ls_R_factor_gt 0.05
_refine_ls_shift/su_max 0.009
_refine_ls_shift/su_mean 0.001
_refine_ls_structure_factor_coef Fsqd
_refine_ls_weighting_details 'calc w=1/[\s^2^(Fo^2^)+(0.0606P)^2^+0.0000P] where P=(Fo^2^+2Fc^2^)/3'
_refine_ls_weighting_scheme calc
_refine_ls_wR_factor_gt 0.1158
_refine_ls_wR_factor_ref 0.1282
_reflns_number_gt 5285
_reflns_number_total 9286
_reflns_threshold_expression >2\s(I)
_cod_data_source_file c3dt32922d.txt
_cod_data_source_block mb280410
_cod_original_sg_symbol_H-M 'C 2/c'
_cod_database_code 7021379

loop_
_symmetry_equiv_pos_as_xyz
'x, y, z'
'-x, y, -z+1/2'
'x+1/2, y+1/2, z'
'-x+1/2, y+1/2, -z+1/2'
'-x, -y, -z'
'x, -y, z-1/2'
'-x+1/2, -y+1/2, -z'
'x+1/2, -y+1/2, z-1/2'

loop_
_atom_site_label
_atom_site_type_symbol
_atom_site_fract_x
_atom_site_fract_y
_atom_site_fract_z
_atom_site_U_iso_or_equiv
_atom_site_adp_type
_atom_site_occupancy
_atom_site_symmetry_multiplicity
_atom_site_calc_flag
_atom_site_refinement_flags
_atom_site_disorder_assembly
_atom_site_disorder_group
Ag1 Ag 0.5 0.744833(14) 0.25 0.04733(10) Uani 1 2 d S . .
N101 N 0.5 0.86059(14) 0.25 0.0427(9) Uani 1 2 d S . .
O102 O 0.5 0.90930(14) 0.25 0.0720(10) Uani 1 2 d S . .
O103 O 0.44720(7) 0.83442(9) 0.21191(11) 0.0604(6) Uani 1 1 d . . .
N1 N 0.22458(7) 0.67650(9) -0.12504(10) 0.0377(6) Uani 1 1 d D . .
C2 C 0.28850(9) 0.68719(12) -0.08930(13) 0.0421(8) Uani 1 1 d D A .
O2 O 0.30019(6) 0.68680(9) -0.13996(10) 0.0589(6) Uani 1 1 d D . .
N3 N 0.33873(7) 0.69844(9) 0.00832(11) 0.0417(6) Uani 1 1 d D . .
H3 H 0.3797 0.7062 0.0325 0.05 Uiso 1 1 calc R A .
C4 C 0.33196(9) 0.69884(11) 0.07187(13) 0.0374(7) Uani 1 1 d D A .
O4 O 0.38182(6) 0.71210(9) 0.15798(9) 0.0526(6) Uani 1 1 d D . .
C5 C 0.26523(9) 0.68490(11) 0.03099(14) 0.0383(7) Uani 1 1 d D . .
H5 H 0.2568 0.6828 0.0711 0.046 Uiso 1 1 calc R A .
C6 C 0.21502(9) 0.67485(11) -0.06411(13) 0.0381(7) Uani 1 1 d D A .
H6 H 0.1707 0.6662 -0.0909 0.046 Uiso 1 1 calc R . .
C7 C 0.16681(10) 0.66498(12) -0.22982(14) 0.0463(8) Uani 0.5 1 d PDU A 1
H7A H 0.1717 0.687 -0.2672 0.056 Uiso 0.5 1 calc PR A 1
H7B H 0.1231 0.6751 -0.2503 0.056 Uiso 0.5 1 calc PR A 1
C8 C 0.1630(3) 0.6060(2) -0.2551(4) 0.062(2) Uani 0.5 1 d PDU A 1
H8A H 0.1227 0.6015 -0.326 0.074 Uiso 0.5 1 calc PR A 1
H8B H 0.2045 0.5977 -0.2415 0.074 Uiso 0.5 1 calc PR A 1
C9 C 0.1577(2) 0.5668(2) -0.2044(3) 0.0410(17) Uani 0.5 1 d PDU A 1
H9A H 0.1192 0.5771 -0.212 0.049 Uiso 0.5 1 calc PR A 1
H9B H 0.2004 0.5683 -0.1341 0.049 Uiso 0.5 1 calc PR A 1
C10 C 0.1463(3) 0.5089(2) -0.2386(4) 0.063(2) Uani 0.5 1 d PDU A 1
H10A H 0.1021 0.5063 -0.3078 0.076 Uiso 0.5 1 calc PR A 1
H10B H 0.1835 0.4984 -0.2339 0.076 Uiso 0.5 1 calc PR A 1
C11 C 0.1451(3) 0.4718(3) -0.1808(4) 0.075(2) Uani 0.5 1 d PDU A 1
H11A H 0.1178 0.4882 -0.1703 0.091 Uiso 0.5 1 calc PR A 1
H11B H 0.1929 0.4681 -0.1161 0.091 Uiso 0.5 1 calc PR A 1
C12 C 0.1169(3) 0.4168(3) -0.2210(6) 0.101(3) Uani 0.5 1 d PDU A 1
H12A H 0.085 0.4176 -0.2921 0.152 Uiso 0.5 1 calc PR A 1
H12B H 0.0926 0.4047 -0.2035 0.152 Uiso 0.5 1 calc PR A 1
H12C H 0.1549 0.3925 -0.1936 0.152 Uiso 0.5 1 calc PR A 1
C7' C 0.16681(10) 0.66498(12) -0.22982(14) 0.0463(8) Uani 0.5 1 d PU A 2
H7'1 H 0.1229 0.6715 -0.2488 0.056 Uiso 0.5 1 calc PR A 2
H7'2 H 0.169 0.6895 -0.2676 0.056 Uiso 0.5 1 calc PR A 2
C8' C 0.1675(2) 0.6113(3) -0.2543(4) 0.0472(18) Uani 0.5 1 d PU A 2
H8'1 H 0.2121 0.6039 -0.2329 0.057 Uiso 0.5 1 calc PR A 2
H8'2 H 0.1305 0.6065 -0.3258 0.057 Uiso 0.5 1 calc PR A 2
C9' C 0.1567(4) 0.5722(4) -0.2040(6) 0.078(3) Uani 0.5 1 d PU A 2
H9'1 H 0.197 0.5739 -0.1326 0.093 Uiso 0.5 1 calc PR A 2
H9'2 H 0.1155 0.5828 -0.2182 0.093 Uiso 0.5 1 calc PR A 2
C10' C 0.1479(4) 0.5166(4) -0.2381(6) 0.078(3) Uani 0.5 1 d PU A 2
H10C H 0.1913 0.5047 -0.2167 0.093 Uiso 0.5 1 calc PR A 2
H10D H 0.1115 0.5159 -0.3101 0.093 Uiso 0.5 1 calc PR A 2
C11' C 0.1279(4) 0.4767(4) -0.1977(6) 0.096(3) Uani 0.5 1 d PU A 2
H11C H 0.0805 0.4839 -0.2281 0.115 Uiso 0.5 1 calc PR A 2
H11D H 0.16 0.4805 -0.1263 0.115 Uiso 0.5 1 calc PR A 2
C12' C 0.1329(4) 0.4175(4) -0.2252(7) 0.099(3) Uani 0.5 1 d PU A 2
H12D H 0.1719 0.4157 -0.2186 0.148 Uiso 0.5 1 calc PR A 2
H12E H 0.0903 0.4093 -0.2925 0.148 Uiso 0.5 1 calc PR A 2
H12F H 0.1395 0.3918 -0.1811 0.148 Uiso 0.5 1 calc PR A 2
N21 N 0.59852(7) 0.67313(10) 0.07161(11) 0.0442(6) Uani 1 1 d D . .
C22 C 0.62762(9) 0.68763(12) 0.16295(14) 0.0425(8) Uani 1 1 d D B .
O22 O 0.68927(6) 0.69077(9) 0.23397(10) 0.0580(6) Uani 1 1 d D . .
N23 N 0.58115(7) 0.69975(9) 0.16787(11) 0.0403(6) Uani 1 1 d D . .
H23 H 0.5981 0.7093 0.2251 0.048 Uiso 1 1 calc R B .
C24 C 0.51129(8) 0.69843(12) 0.09286(13) 0.0392(7) Uani 1 1 d D A .
O24 O 0.47540(6) 0.71089(8) 0.10873(9) 0.0467(5) Uani 1 1 d D . .
C25 C 0.48460(9) 0.68192(12) 0.00123(14) 0.0429(8) Uani 1 1 d D . .
H25 H 0.4364 0.6792 -0.054 0.051 Uiso 1 1 calc R A .
C26 C 0.52931(9) 0.67020(12) -0.00534(14) 0.0458(8) Uani 1 1 d D A .
H26 H 0.5116 0.6594 -0.0666 0.055 Uiso 1 1 calc R . .
C27 C 0.64558(9) 0.65891(13) 0.06011(16) 0.0567(8) Uani 0.5 1 d PDU B 3
H27A H 0.6206 0.6645 -0.0089 0.068 Uiso 0.5 1 calc PR B 3
H27B H 0.6849 0.6838 0.0997 0.068 Uiso 0.5 1 calc PR B 3
C28 C 0.6734(2) 0.6041(2) 0.0877(4) 0.064(2) Uani 0.5 1 d PDU B 3
H28A H 0.6987 0.5972 0.1565 0.077 Uiso 0.5 1 calc PR B 3
H28B H 0.7056 0.5994 0.0803 0.077 Uiso 0.5 1 calc PR B 3
C29 C 0.6133(3) 0.5664(2) 0.0213(5) 0.080(2) Uani 0.5 1 d PDU B 3
H29A H 0.5853 0.5759 -0.0476 0.097 Uiso 0.5 1 calc PR B 3
H29B H 0.5837 0.5688 0.0335 0.097 Uiso 0.5 1 calc PR B 3
C30 C 0.6404(3) 0.5104(2) 0.0406(5) 0.081(2) Uani 0.5 1 d PDU B 3
H30A H 0.6722 0.5088 0.032 0.097 Uiso 0.5 1 calc PR B 3
H30B H 0.6668 0.5007 0.1089 0.097 Uiso 0.5 1 calc PR B 3
C31 C 0.5831(3) 0.4714(3) -0.0267(5) 0.110(3) Uani 0.5 1 d PDU B 3
H31A H 0.5542 0.4698 -0.0131 0.132 Uiso 0.5 1 calc PR B 3
H31B H 0.5537 0.4829 -0.095 0.132 Uiso 0.5 1 calc PR B 3
C32 C 0.6123(4) 0.4178(3) -0.0126(6) 0.132(3) Uani 0.5 1 d PDU B 3
H32A H 0.6414 0.4196 -0.0252 0.198 Uiso 0.5 1 calc PR B 3
H32B H 0.5747 0.3927 -0.0578 0.198 Uiso 0.5 1 calc PR B 3
H32C H 0.64 0.406 0.0545 0.198 Uiso 0.5 1 calc PR B 3
C27' C 0.64558(9) 0.65891(13) 0.06011(16) 0.0567(8) Uani 0.5 1 d PDU B 4
H27C H 0.6851 0.6836 0.0983 0.068 Uiso 0.5 1 calc PR B 4
H27D H 0.6208 0.6617 -0.0092 0.068 Uiso 0.5 1 calc PR B 4
C28' C 0.6710(3) 0.6025(3) 0.0959(5) 0.074(2) Uani 0.5 1 d PDU B 4
H28C H 0.7076 0.5958 0.0975 0.089 Uiso 0.5 1 calc PR B 4
H28D H 0.693 0.6007 0.164 0.089 Uiso 0.5 1 calc PR B 4
C29' C 0.6203(3) 0.5574(3) 0.0408(6) 0.085(3) Uani 0.5 1 d PDU B 4
H29C H 0.598 0.5586 -0.0275 0.102 Uiso 0.5 1 calc PR B 4
H29D H 0.5839 0.5631 0.0398 0.102 Uiso 0.5 1 calc PR B 4
C30' C 0.6506(4) 0.5016(3) 0.0816(6) 0.114(3) Uani 0.5 1 d PDU B 4
H30C H 0.686 0.4953 0.0808 0.137 Uiso 0.5 1 calc PR B 4
H30D H 0.6738 0.5005 0.1503 0.137 Uiso 0.5 1 calc PR B 4
C31' C 0.5982(4) 0.4569(4) 0.0265(5) 0.157(4) Uani 0.5 1 d PDU B 4
H31C H 0.5573 0.4661 0.0141 0.188 Uiso 0.5 1 calc PR B 4
H31D H 0.6186 0.424 0.0655 0.188 Uiso 0.5 1 calc PR B 4
C32' C 0.5769(5) 0.4486(5) -0.0719(6) 0.186(4) Uani 0.5 1 d PDU B 4
H32D H 0.5787 0.4825 -0.0947 0.28 Uiso 0.5 1 calc PR B 4
H32E H 0.5299 0.4345 -0.1204 0.28 Uiso 0.5 1 calc PR B 4
H32F H 0.6085 0.4235 -0.0624 0.28 Uiso 0.5 1 calc PR B 4
Ag2 Ag 0.5 0.741263(14) 0.75 0.04834(9) Uani 1 2 d S . .
N204 N 0.5 0.62505(15) 0.75 0.0499(10) Uani 1 2 d S . .
O206 O 0.49323(8) 0.65159(10) 0.68848(11) 0.0718(7) Uani 1 1 d . . .
O205 O 0.5 0.57694(15) 0.75 0.0855(11) Uani 1 2 d S . .
N41 N 0.40662(7) 0.81520(9) 0.93492(11) 0.0392(6) Uani 1 1 d D . .
C42 C 0.46910(9) 0.80992(11) 0.96386(13) 0.0388(7) Uani 1 1 d D C .
O42 O 0.52430(6) 0.81615(9) 1.04676(10) 0.0517(6) Uani 1 1 d D . .
N43 N 0.46383(7) 0.79688(9) 0.88918(10) 0.0370(6) Uani 1 1 d D . .
H43 H 0.5028 0.7936 0.905 0.044 Uiso 1 1 calc R C .
C44 C 0.40507(9) 0.78862(11) 0.79389(13) 0.0353(7) Uani 1 1 d D C .
O44 O 0.40861(6) 0.77638(9) 0.73505(10) 0.0504(6) Uani 1 1 d D . .
C45 C 0.34284(9) 0.79416(12) 0.77040(14) 0.0441(8) Uani 1 1 d D . .
H45 H 0.2996 0.7885 0.7057 0.053 Uiso 1 1 calc R C .
C46 C 0.34629(10) 0.80740(12) 0.84097(15) 0.0455(8) Uani 1 1 d D C .
H46 H 0.3045 0.8115 0.8245 0.055 Uiso 1 1 calc R . .
C47 C 0.40589(10) 0.83181(12) 1.00760(15) 0.0536(8) Uani 0.5 1 d PDU C 5
H47A H 0.4509 0.8238 1.0739 0.064 Uiso 0.5 1 calc PR C 5
H47B H 0.37 0.8118 0.9973 0.064 Uiso 0.5 1 calc PR C 5
C48 C 0.3912(2) 0.8920(2) 0.9987(4) 0.0581(19) Uani 0.5 1 d PDU C 5
H48A H 0.3448 0.8985 0.9331 0.07 Uiso 0.5 1 calc PR C 5
H48B H 0.3892 0.9011 1.0466 0.07 Uiso 0.5 1 calc PR C 5
C49 C 0.4393(3) 0.9291(2) 1.0127(5) 0.076(2) Uani 0.5 1 d PDU C 5
H49A H 0.4455 0.9178 0.9701 0.091 Uiso 0.5 1 calc PR C 5
H49B H 0.4845 0.926 1.0809 0.091 Uiso 0.5 1 calc PR C 5
C50 C 0.4181(3) 0.9885(3) 0.9918(4) 0.082(2) Uani 0.5 1 d PDU C 5
H50A H 0.4482 1.0081 0.9892 0.099 Uiso 0.5 1 calc PR C 5
H50B H 0.3703 0.9916 0.9271 0.099 Uiso 0.5 1 calc PR C 5
C51 C 0.4228(3) 1.0135(3) 1.0660(4) 0.101(2) Uani 0.5 1 d PDU C 5
H51A H 0.4708 1.0114 1.1307 0.121 Uiso 0.5 1 calc PR C 5
H51B H 0.393 0.9941 1.0694 0.121 Uiso 0.5 1 calc PR C 5
C52 C 0.4001(4) 1.0722(3) 1.0400(6) 0.126(3) Uani 0.5 1 d PDU C 5
H52A H 0.4398 1.0951 1.0886 0.189 Uiso 0.5 1 calc PR C 5
H52B H 0.3643 1.0787 1.0393 0.189 Uiso 0.5 1 calc PR C 5
H52C H 0.3818 1.0799 0.9756 0.189 Uiso 0.5 1 calc PR C 5
C47' C 0.40589(10) 0.83181(12) 1.00760(15) 0.0536(8) Uani 0.5 1 d PDU C 6
H47C H 0.4537 0.8319 1.0728 0.064 Uiso 0.5 1 calc PR C 6
H47D H 0.3797 0.8054 1.0087 0.064 Uiso 0.5 1 calc PR C 6
C48' C 0.3751(3) 0.8852(2) 0.9889(5) 0.0602(19) Uani 0.5 1 d PDU C 6
H48C H 0.33 0.8874 0.9204 0.072 Uiso 0.5 1 calc PR C 6
H48D H 0.3673 0.8905 1.0315 0.072 Uiso 0.5 1 calc PR C 6
C49' C 0.4212(3) 0.9272(2) 1.0082(5) 0.066(2) Uani 0.5 1 d PDU C 6
H49C H 0.4234 0.9252 0.9591 0.079 Uiso 0.5 1 calc PR C 6
H49D H 0.4683 0.9217 1.0732 0.079 Uiso 0.5 1 calc PR C 6
C50' C 0.3950(2) 0.9821(2) 1.0041(4) 0.0652(18) Uani 0.5 1 d PDU C 6
H50C H 0.3503 0.989 0.9368 0.078 Uiso 0.5 1 calc PR C 6
H50D H 0.3872 0.9822 1.047 0.078 Uiso 0.5 1 calc PR C 6
C51' C 0.4435(3) 1.0252(3) 1.0344(5) 0.079(2) Uani 0.5 1 d PDU C 6
H51C H 0.4471 1.0277 0.9869 0.094 Uiso 0.5 1 calc PR C 6
H51D H 0.4897 1.0161 1.0985 0.094 Uiso 0.5 1 calc PR C 6
C52' C 0.4225(3) 1.0793(3) 1.0421(6) 0.099(3) Uani 0.5 1 d PDU C 6
H52D H 0.445 1.1072 1.0374 0.148 Uiso 0.5 1 calc PR C 6
H52E H 0.4367 1.082 1.1048 0.148 Uiso 0.5 1 calc PR C 6
H52F H 0.3725 1.0833 0.9891 0.148 Uiso 0.5 1 calc PR C 6
N61 N 0.22763(7) 0.82503(9) 0.38457(12) 0.0428(6) Uani 1 1 d D . .
C62 C 0.25928(9) 0.81508(11) 0.47893(14) 0.0385(7) Uani 1 1 d D D .
O62 O 0.22995(7) 0.81960(9) 0.50519(11) 0.0561(6) Uani 1 1 d D . .
N63 N 0.32607(7) 0.79862(9) 0.54047(11) 0.0366(6) Uani 1 1 d D . .
H63 H 0.3476 0.7926 0.6012 0.044 Uiso 1 1 calc R D .
C64 C 0.36321(9) 0.79051(11) 0.51806(14) 0.0388(7) Uani 1 1 d D C .
O64 O 0.42374(6) 0.77492(9) 0.58187(10) 0.0520(6) Uani 1 1 d D . .
C65 C 0.32723(10) 0.80134(12) 0.41938(14) 0.0487(8) Uani 1 1 d D . .
H65 H 0.3493 0.7967 0.3978 0.058 Uiso 1 1 calc R C .
C66 C 0.26274(10) 0.81797(12) 0.35831(15) 0.0468(8) Uani 1 1 d D C .
H66 H 0.2395 0.8254 0.293 0.056 Uiso 1 1 calc R . .
C67 C 0.15700(11) 0.84478(13) 0.31326(18) 0.0604(9) Uani 0.7 1 d PDU D 7
H67A H 0.1342 0.8342 0.3343 0.072 Uiso 0.7 1 calc PR D 7
H67B H 0.1322 0.8272 0.2501 0.072 Uiso 0.7 1 calc PR D 7
C68 C 0.1496(2) 0.9029(2) 0.2977(4) 0.103(2) Uani 0.7 1 d PDU D 7
H68A H 0.1509 0.9095 0.2484 0.123 Uiso 0.7 1 calc PR D 7
H68B H 0.1021 0.9112 0.2656 0.123 Uiso 0.7 1 calc PR D 7
C69 C 0.1915(4) 0.9422(2) 0.3692(5) 0.170(4) Uani 0.7 1 d PDU D 7
H69A H 0.2396 0.9293 0.4151 0.204 Uiso 0.7 1 calc PR D 7
H69B H 0.1789 0.9449 0.4062 0.204 Uiso 0.7 1 calc PR D 7
C70 C 0.1907(3) 0.9995(3) 0.3377(5) 0.151(3) Uani 0.7 1 d PDU D 7
H70A H 0.2176 1.0233 0.3948 0.182 Uiso 0.7 1 calc PR D 7
H70B H 0.2127 0.9993 0.3131 0.182 Uiso 0.7 1 calc PR D 7
C71 C 0.1199(3) 1.0192(3) 0.2613(5) 0.156(3) Uani 0.7 1 d PDU D 7
H71A H 0.0973 1.0029 0.1981 0.187 Uiso 0.7 1 calc PR D 7
H71B H 0.0934 1.0093 0.277 0.187 Uiso 0.7 1 calc PR D 7
C72 C 0.1201(3) 1.0770(3) 0.2540(5) 0.147(3) Uani 0.7 1 d PDU D 7
H72A H 0.0859 1.0925 0.2513 0.221 Uiso 0.7 1 calc PR D 7
H72B H 0.1088 1.0863 0.1947 0.221 Uiso 0.7 1 calc PR D 7
H72C H 0.1659 1.0908 0.311 0.221 Uiso 0.7 1 calc PR D 7
C67' C 0.15700(11) 0.84478(13) 0.31326(18) 0.0604(9) Uani 0.3 1 d PDU D 8
H67C H 0.1363 0.8425 0.3396 0.072 Uiso 0.3 1 calc PR D 8
H67D H 0.1287 0.8236 0.2527 0.072 Uiso 0.3 1 calc PR D 8
C68' C 0.1603(5) 0.9042(3) 0.2918(5) 0.057(3) Uani 0.3 1 d PDU D 8
H68C H 0.197 0.9094 0.2933 0.069 Uiso 0.3 1 calc PR D 8
H68D H 0.1157 0.9158 0.2279 0.069 Uiso 0.3 1 calc PR D 8
C69' C 0.1762(4) 0.9330(3) 0.3734(5) 0.044(2) Uani 0.3 1 d PDU D 8
H69C H 0.2208 0.9204 0.4364 0.053 Uiso 0.3 1 calc PR D 8
H69D H 0.1401 0.9255 0.3723 0.053 Uiso 0.3 1 calc PR D 8
C70' C 0.1802(4) 0.9943(3) 0.3636(7) 0.067(3) Uani 0.3 1 d PDU D 8
H70C H 0.2067 1.0111 0.4278 0.081 Uiso 0.3 1 calc PR D 8
H70D H 0.2055 1.0005 0.3449 0.081 Uiso 0.3 1 calc PR D 8
C71' C 0.1124(5) 1.0198(4) 0.2916(10) 0.105(4) Uani 0.3 1 d PDU D 8
H71C H 0.083 1.0067 0.3007 0.126 Uiso 0.3 1 calc PR D 8
H71D H 0.0904 1.0093 0.2254 0.126 Uiso 0.3 1 calc PR D 8
C72' C 0.1160(7) 1.0786(4) 0.2987(11) 0.137(5) Uani 0.3 1 d PDU D 8
H72D H 0.1163 1.0898 0.3477 0.206 Uiso 0.3 1 calc PR D 8
H72E H 0.0759 1.0938 0.2354 0.206 Uiso 0.3 1 calc PR D 8
H72F H 0.1582 1.0908 0.3177 0.206 Uiso 0.3 1 calc PR D 8

loop_
_atom_site_aniso_label
_atom_site_aniso_U_11
_atom_site_aniso_U_22
_atom_site_aniso_U_33
_atom_site_aniso_U_23
_atom_site_aniso_U_13
_atom_site_aniso_U_12
Ag1 0.02767(8) 0.0777(2) 0.03259(9) 0 0.01970(7) 0
N101 0.0348(9) 0.069(2) 0.0300(9) 0 0.0250(7) 0
O102 0.0777(12) 0.067(2) 0.0711(13) 0 0.0523(9) 0
O103 0.0315(5) 0.0864(16) 0.0594(8) -0.0031(9) 0.0305(5) -0.0062(8)
N1 0.0221(6) 0.0677(16) 0.0195(6) 0.0031(8) 0.0132(5) -0.0008(9)
C2 0.0274(7) 0.075(2) 0.0241(8) 0.0074(10) 0.0180(6) 0.0012(11)
O2 0.0362(5) 0.1164(19) 0.0299(6) 0.0013(8) 0.0253(4) -0.0075(9)
N3 0.0212(5) 0.0775(17) 0.0254(6) -0.0006(9) 0.0160(5) -0.0043(9)
C4 0.0295(7) 0.0562(18) 0.0252(8) 0.0010(10) 0.0188(6) 0.0009(10)
O4 0.0289(5) 0.1007(17) 0.0256(6) -0.0084(8) 0.0182(4) -0.0110(8)
C5 0.0320(7) 0.0606(19) 0.0322(8) -0.0024(10) 0.0262(6) -0.0041(10)
C6 0.0271(7) 0.0561(18) 0.0332(8) 0.0017(10) 0.0220(6) 0.0001(10)
C7 0.0314(8) 0.0779(19) 0.0277(8) 0.0024(10) 0.0200(6) 0.0001(11)
C8 0.057(2) 0.079(4) 0.038(2) -0.005(2) 0.0288(17) -0.006(3)
C9 0.0332(15) 0.057(3) 0.0342(17) -0.0073(18) 0.0243(13) 0.009(2)
C10 0.059(2) 0.059(3) 0.057(2) -0.019(2) 0.0354(18) 0.002(3)
C11 0.079(3) 0.063(4) 0.063(3) 0.001(3) 0.042(2) 0.015(3)
C12 0.107(3) 0.075(4) 0.123(4) -0.008(3) 0.081(2) 0.007(3)
C7' 0.0314(8) 0.0779(19) 0.0277(8) 0.0024(10) 0.0200(6) 0.0001(11)
C8' 0.0259(18) 0.086(4) 0.032(2) -0.006(2) 0.0212(15) 0.000(2)
C9' 0.081(3) 0.080(4) 0.075(3) -0.004(3) 0.056(2) -0.006(3)
C10' 0.069(3) 0.075(4) 0.072(3) -0.010(3) 0.043(2) 0.001(3)
C11' 0.108(4) 0.077(4) 0.083(4) -0.006(3) 0.060(3) -0.006(3)
C12' 0.088(4) 0.075(4) 0.111(4) -0.009(3) 0.062(3) -0.002(3)
N21 0.0285(6) 0.0778(18) 0.0357(7) -0.0001(9) 0.0259(5) -0.0020(9)
C22 0.0251(7) 0.069(2) 0.0329(8) 0.0056(11) 0.0203(6) 0.0005(11)
O22 0.0246(5) 0.1049(18) 0.0385(7) -0.0035(9) 0.0199(5) -0.0027(8)
N23 0.0257(6) 0.0703(16) 0.0272(6) 0.0018(8) 0.0194(5) -0.0002(9)
C24 0.0259(7) 0.0611(19) 0.0314(8) 0.0051(10) 0.0204(6) -0.0016(10)
O24 0.0261(5) 0.0820(15) 0.0322(6) 0.0012(7) 0.0205(4) -0.0008(8)
C25 0.0260(7) 0.066(2) 0.0303(9) 0.0015(10) 0.0175(6) 0.0005(11)
C26 0.0302(8) 0.076(2) 0.0297(9) -0.0012(11) 0.0205(6) -0.0033(12)
C27 0.0416(7) 0.095(2) 0.0551(9) -0.0021(12) 0.0418(6) -0.0006(12)
C28 0.0541(18) 0.091(4) 0.066(2) -0.001(3) 0.0487(15) -0.003(3)
C29 0.061(2) 0.092(3) 0.092(3) -0.010(3) 0.0550(19) 0.004(3)
C30 0.068(2) 0.087(4) 0.099(3) -0.001(3) 0.0631(19) 0.003(3)
C31 0.111(3) 0.098(4) 0.113(4) -0.017(4) 0.076(3) 0.002(3)
C32 0.111(4) 0.093(4) 0.158(5) -0.009(4) 0.083(3) 0.005(4)
C27' 0.0416(7) 0.095(2) 0.0551(9) -0.0021(12) 0.0418(6) -0.0006(12)
C28' 0.063(2) 0.104(4) 0.090(3) -0.016(3) 0.0659(18) 0.005(3)
C29' 0.076(3) 0.099(4) 0.086(3) -0.005(4) 0.059(2) -0.003(3)
C30' 0.120(4) 0.111(4) 0.126(4) 0.014(4) 0.091(3) 0.006(4)
C31' 0.154(5) 0.125(5) 0.151(4) 0.008(5) 0.093(3) -0.012(4)
C32' 0.188(5) 0.167(7) 0.174(4) -0.018(5) 0.116(3) -0.008(6)
Ag2 0.03824(9) 0.0763(2) 0.03364(9) 0 0.02636(7) 0
N204 0.0320(9) 0.079(3) 0.0387(11) 0 0.0248(8) 0
O206 0.0777(7) 0.1073(19) 0.0447(6) 0.0037(9) 0.0482(5) -0.0007(10)
O205 0.0869(13) 0.070(3) 0.1016(16) 0 0.0667(11) 0
N41 0.0335(6) 0.0606(16) 0.0327(6) 0.0010(8) 0.0266(5) 0.0014(9)
C42 0.0301(7) 0.0590(19) 0.0331(8) 0.0016(10) 0.0243(6) -0.0033(10)
O42 0.0347(6) 0.0871(16) 0.0289(6) -0.0076(8) 0.0208(5) -0.0050(8)
N43 0.0242(5) 0.0640(16) 0.0283(6) -0.0016(8) 0.0204(4) -0.0024(8)
C44 0.0347(7) 0.0432(17) 0.0310(8) 0.0061(9) 0.0242(6) 0.0032(10)
O44 0.0428(5) 0.0818(15) 0.0323(6) 0.0013(8) 0.0283(4) 0.0064(8)
C45 0.0280(8) 0.062(2) 0.0340(9) -0.0064(11) 0.0185(7) -0.0041(11)
C46 0.0273(7) 0.062(2) 0.0474(10) 0.0010(11) 0.0263(6) 0.0015(11)
C47 0.0577(8) 0.0751(19) 0.0505(9) 0.0034(11) 0.0461(6) 0.0071(12)
C48 0.0543(18) 0.076(3) 0.048(2) -0.005(2) 0.0372(15) 0.010(2)
C49 0.081(2) 0.078(4) 0.077(3) -0.009(3) 0.0584(19) -0.002(3)
C50 0.100(2) 0.091(4) 0.086(2) 0.000(2) 0.0759(18) -0.003(3)
C51 0.126(3) 0.095(4) 0.096(3) -0.010(3) 0.084(2) 0.007(3)
C52 0.131(4) 0.100(5) 0.149(4) -0.004(4) 0.099(3) 0.016(4)
C47' 0.0577(8) 0.0751(19) 0.0505(9) 0.0034(11) 0.0461(6) 0.0071(12)
C48' 0.052(2) 0.078(4) 0.063(3) -0.001(3) 0.0451(17) 0.006(2)
C49' 0.076(3) 0.070(3) 0.052(2) -0.005(3) 0.045(2) 0.000(3)
C50' 0.066(2) 0.076(3) 0.074(2) -0.007(3) 0.0567(17) -0.007(2)
C51' 0.078(2) 0.074(4) 0.094(3) 0.004(3) 0.064(2) -0.001(3)
C52' 0.094(3) 0.079(4) 0.131(4) -0.006(3) 0.082(3) 0.002(3)
N61 0.0288(6) 0.0599(16) 0.0323(7) 0.0061(9) 0.0187(5) 0.0026(9)
C62 0.0332(7) 0.0481(18) 0.0366(8) -0.0048(10) 0.0254(6) -0.0070(10)
O62 0.0503(5) 0.0815(16) 0.0608(6) 0.0087(8) 0.0477(4) 0.0071(8)
N63 0.0285(6) 0.0604(15) 0.0246(6) -0.0029(8) 0.0200(5) -0.0044(8)
C64 0.0324(7) 0.0554(19) 0.0350(8) 0.0004(10) 0.0260(6) -0.0047(10)
O64 0.0319(5) 0.0924(16) 0.0369(6) 0.0096(8) 0.0260(4) 0.0081(8)
C65 0.0492(8) 0.077(2) 0.0353(8) 0.0037(11) 0.0351(6) 0.0048(12)
C66 0.0423(9) 0.067(2) 0.0276(8) -0.0012(11) 0.0235(7) -0.0052(12)
C67 0.0394(10) 0.0706(19) 0.0513(12) 0.0074(13) 0.0247(8) 0.0042(13)
C68 0.0532(18) 0.089(3) 0.143(3) 0.024(3) 0.0604(18) 0.011(2)
C69 0.138(4) 0.102(4) 0.180(5) 0.000(3) 0.079(3) 0.008(4)
C70 0.129(3) 0.122(4) 0.162(4) 0.020(4) 0.087(3) 0.001(3)
C71 0.156(4) 0.125(4) 0.174(4) 0.028(4) 0.111(3) 0.036(4)
C72 0.186(4) 0.111(4) 0.145(3) 0.000(3) 0.116(3) 0.002(4)
C67' 0.0394(10) 0.0706(19) 0.0513(12) 0.0074(13) 0.0247(8) 0.0042(13)
C68' 0.052(3) 0.063(4) 0.038(3) 0.005(3) 0.025(2) 0.026(3)
C69' 0.040(2) 0.069(4) 0.029(2) 0.005(3) 0.0266(17) 0.006(3)
C70' 0.074(4) 0.063(4) 0.059(4) -0.006(4) 0.044(3) -0.013(4)
C71' 0.101(4) 0.093(4) 0.111(4) 0.009(4) 0.071(3) 0.010(4)
C72' 0.139(6) 0.103(5) 0.145(6) -0.006(6) 0.091(4) 0.019(5)

loop_
_atom_type_symbol
_atom_type_description
_atom_type_scat_dispersion_real
_atom_type_scat_dispersion_imag
_atom_type_scat_source
C C 0.0033 0.0016 'International Tables Vol C Tables 4.2.6.8 and 6.1.1.4'
H H 0 0 'International Tables Vol C Tables 4.2.6.8 and 6.1.1.4'
N N 0.0061 0.0033 'International Tables Vol C Tables 4.2.6.8 and 6.1.1.4'
O O 0.0106 0.006 'International Tables Vol C Tables 4.2.6.8 and 6.1.1.4'
Ag Ag -0.8971 1.1015 'International Tables Vol C Tables 4.2.6.8 and 6.1.1.4'

loop_
_geom_angle_atom_site_label_1
_geom_angle_atom_site_label_2
_geom_angle_atom_site_label_3
_geom_angle
_geom_angle_site_symmetry_1
_geom_angle_site_symmetry_3
O24 Ag1 O24 139.15(10) . 2_655
O24 Ag1 O4 83.38(5) . .
O24 Ag1 O4 83.31(5) 2_655 .
O24 Ag1 O4 83.31(5) . 2_655
O24 Ag1 O4 83.38(5) 2_655 2_655
O4 Ag1 O4 141.20(10) . 2_655
O24 Ag1 O103 107.11(7) . 2_655
O24 Ag1 O103 109.72(6) 2_655 2_655
O4 Ag1 O103 134.50(6) . 2_655
O4 Ag1 O103 84.28(6) 2_655 2_655
O24 Ag1 O103 109.72(6) . .
O24 Ag1 O103 107.11(7) 2_655 .
O4 Ag1 O103 84.28(6) . .
O4 Ag1 O103 134.50(6) 2_655 .
O103 Ag1 O103 50.30(7) 2_655 .
O102 N101 O103 121.89(17) . 2_655
O102 N101 O103 121.89(17) . .
O103 N101 O103 116.2(3) 2_655 .
N101 O103 Ag1 96.74(17) . .
C6 N1 C2 120.80(16) . .
C6 N1 C7 120.26(17) . .
C2 N1 C7 118.9(2) . .
O2 C2 N3 121.91(19) . .
O2 C2 N1 123.16(17) . .
N3 C2 N1 114.9(2) . .
C4 N3 C2 126.92(18) . .
C4 N3 H3 116.5 . .
C2 N3 H3 116.5 . .
O4 C4 N3 119.4(2) . .
O4 C4 C5 125.3(2) . .
N3 C4 C5 115.25(17) . .
C4 O4 Ag1 134.12(17) . .
C6 C5 C4 119.1(2) . .
C6 C5 H5 120.5 . .
C4 C5 H5 120.5 . .
C5 C6 N1 122.9(2) . .
C5 C6 H6 118.6 . .
N1 C6 H6 118.6 . .
N1 C7 C8 113.1(2) . .
N1 C7 H7A 109 . .
C8 C7 H7A 109 . .
N1 C7 H7B 109 . .
C8 C7 H7B 109 . .
H7A C7 H7B 107.8 . .
C9 C8 C7 117.2(6) . .
C9 C8 H8A 108 . .
C7 C8 H8A 108 . .
C9 C8 H8B 108 . .
C7 C8 H8B 108 . .
H8A C8 H8B 107.2 . .
C8 C9 C10 116.1(6) . .
C8 C9 H9A 108.2 . .
C10 C9 H9A 108.2 . .
C8 C9 H9B 108.3 . .
C10 C9 H9B 108.3 . .
H9A C9 H9B 107.4 . .
C11 C10 C9 112.7(6) . .
C11 C10 H10A 109.1 . .
C9 C10 H10A 109.1 . .
C11 C10 H10B 109.1 . .
C9 C10 H10B 109.1 . .
H10A C10 H10B 107.8 . .
C10 C11 C12 118.0(7) . .
C10 C11 H11A 107.8 . .
C12 C11 H11A 107.8 . .
C10 C11 H11B 107.8 . .
C12 C11 H11B 107.8 . .
H11A C11 H11B 107.1 . .
C9' C8' H8'1 109.6 . .
C9' C8' H8'2 109.6 . .
H8'1 C8' H8'2 108.2 . .
C10' C9' C8' 111.5(9) . .
C10' C9' H9'1 109.3 . .
C8' C9' H9'1 109.3 . .
C10' C9' H9'2 109.3 . .
C8' C9' H9'2 109.3 . .
H9'1 C9' H9'2 108 . .
C9' C10' C11' 112.7(9) . .
C9' C10' H10C 109.1 . .
C11' C10' H10C 109 . .
C9' C10' H10D 109 . .
C11' C10' H10D 109 . .
H10C C10' H10D 107.8 . .
C10' C11' C12' 106.7(9) . .
C10' C11' H11C 110.4 . .
C12' C11' H11C 110.4 . .
C10' C11' H11D 110.4 . .
C12' C11' H11D 110.4 . .
H11C C11' H11D 108.6 . .
C11' C12' H12D 109.5 . .
C11' C12' H12E 109.5 . .
H12D C12' H12E 109.5 . .
C11' C12' H12F 109.5 . .
H12D C12' H12F 109.5 . .
H12E C12' H12F 109.5 . .
C26 N21 C22 121.5(2) . .
C26 N21 C27 120.45(19) . .
C22 N21 C27 118.00(15) . .
O22 C22 N23 121.5(2) . .
O22 C22 N21 123.8(2) . .
N23 C22 N21 114.60(15) . .
C24 N23 C22 126.42(19) . .
C24 N23 H23 116.8 . .
C22 N23 H23 116.8 . .
O24 C24 N23 119.0(2) . .
O24 C24 C25 124.80(16) . .
N23 C24 C25 116.2(2) . .
C24 O24 Ag1 134.88(11) . .
C26 C25 C24 118.34(17) . .
C26 C25 H25 120.8 . .
C24 C25 H25 120.8 . .
C25 C26 N21 122.9(2) . .
C25 C26 H26 118.5 . .
N21 C26 H26 118.5 . .
C28 C27 N21 116.6(4) . .
C28 C27 H27A 108.1 . .
N21 C27 H27A 108.1 . .
C28 C27 H27B 108.1 . .
N21 C27 H27B 108.1 . .
H27A C27 H27B 107.3 . .
C27 C28 C29 107.8(4) . .
C27 C28 H28A 110.1 . .
C29 C28 H28A 110.1 . .
C27 C28 H28B 110.1 . .
C29 C28 H28B 110.1 . .
H28A C28 H28B 108.5 . .
C28 C29 C30 109.1(4) . .
C28 C29 H29A 109.9 . .
C30 C29 H29A 109.9 . .
C28 C29 H29B 109.9 . .
C30 C29 H29B 109.9 . .
H29A C29 H29B 108.3 . .
C31 C30 C29 111.6(5) . .
C31 C30 H30A 109.3 . .
C29 C30 H30A 109.3 . .
C31 C30 H30B 109.3 . .
C29 C30 H30B 109.3 . .
H30A C30 H30B 108 . .
C32 C31 C30 109.8(5) . .
C32 C31 H31A 109.7 . .
C30 C31 H31A 109.7 . .
C32 C31 H31B 109.7 . .
C30 C31 H31B 109.7 . .
H31A C31 H31B 108.2 . .
C29' C28' H28C 107.5 . .
C29' C28' H28D 107.5 . .
H28C C28' H28D 107 . .
C28' C29' C30' 115.6(5) . .
C28' C29' H29C 108.4 . .
C30' C29' H29C 108.4 . .
C28' C29' H29D 108.4 . .
C30' C29' H29D 108.4 . .
H29C C29' H29D 107.4 . .
C31' C30' C29' 114.7(6) . .
C31' C30' H30C 108.6 . .
C29' C30' H30C 108.6 . .
C31' C30' H30D 108.6 . .
C29' C30' H30D 108.6 . .
H30C C30' H30D 107.6 . .
C30' C31' C32' 108.4(9) . .
C30' C31' H31C 110 . .
C32' C31' H31C 110 . .
C30' C31' H31D 110 . .
C32' C31' H31D 110 . .
H31C C31' H31D 108.4 . .
O44 Ag2 O44 137.82(10) 2_656 .
O44 Ag2 O64 82.62(5) 2_656 2_656
O44 Ag2 O64 83.14(5) . 2_656
O44 Ag2 O64 83.14(5) 2_656 .
O44 Ag2 O64 82.62(5) . .
O64 Ag2 O64 139.70(10) 2_656 .
O44 Ag2 O206 96.51(7) 2_656 .
O44 Ag2 O206 122.55(6) . .
O64 Ag2 O206 130.39(6) 2_656 .
O64 Ag2 O206 88.60(6) . .
O44 Ag2 O206 122.55(6) 2_656 2_656
O44 Ag2 O206 96.51(7) . 2_656
O64 Ag2 O206 88.60(6) 2_656 2_656
O64 Ag2 O206 130.39(6) . 2_656
O206 Ag2 O206 50.34(10) . 2_656
O205 N204 O206 122.20(19) . .
O205 N204 O206 122.20(19) . 2_656
O206 N204 O206 115.6(4) . 2_656
N204 O206 Ag2 97.0(2) . .
C46 N41 C42 121.5(2) . .
C46 N41 C47 119.75(19) . .
C42 N41 C47 118.70(15) . .
O42 C42 N41 124.1(2) . .
O42 C42 N43 122.0(2) . .
N41 C42 N43 113.98(15) . .
C44 N43 C42 127.24(18) . .
C44 N43 H43 116.4 . .
C42 N43 H43 116.4 . .
O44 C44 N43 119.83(19) . .
O44 C44 C45 124.97(17) . .
N43 C44 C45 115.2(2) . .
C44 O44 Ag2 134.65(11) . .
C46 C45 C44 118.92(17) . .
C46 C45 H45 120.5 . .
C44 C45 H45 120.5 . .
C45 C46 N41 123.1(2) . .
C45 C46 H46 118.4 . .
N41 C46 H46 118.4 . .
N41 C47 C48 110.4(3) . .
N41 C47 H47A 109.6 . .
C48 C47 H47A 109.6 . .
N41 C47 H47B 109.6 . .
C48 C47 H47B 109.6 . .
H47A C47 H47B 108.1 . .
C49 C48 C47 118.4(5) . .
C49 C48 H48A 107.7 . .
C47 C48 H48A 107.7 . .
C49 C48 H48B 107.7 . .
C47 C48 H48B 107.7 . .
H48A C48 H48B 107.1 . .
C48 C49 C50 116.4(6) . .
C48 C49 H49A 108.2 . .
C50 C49 H49A 108.2 . .
C48 C49 H49B 108.2 . .
C50 C49 H49B 108.2 . .
H49A C49 H49B 107.3 . .
C51 C50 C49 113.2(6) . .
C51 C50 H50A 108.9 . .
C49 C50 H50A 108.9 . .
C51 C50 H50B 108.9 . .
C49 C50 H50B 108.9 . .
H50A C50 H50B 107.7 . .
C50 C51 C52 110.5(7) . .
C50 C51 H51A 109.5 . .
C52 C51 H51A 109.6 . .
C50 C51 H51B 109.5 . .
C52 C51 H51B 109.5 . .
H51A C51 H51B 108.1 . .
C49' C48' H48C 109.5 . .
C49' C48' H48D 109.5 . .
H48C C48' H48D 108.1 . .
C48' C49' C50' 110.5(6) . .
C48' C49' H49C 109.5 . .
C50' C49' H49C 109.5 . .
C48' C49' H49D 109.5 . .
C50' C49' H49D 109.5 . .
H49C C49' H49D 108.1 . .
C51' C50' C49' 112.9(5) . .
C51' C50' H50C 109 . .
C49' C50' H50C 109 . .
C51' C50' H50D 109 . .
C49' C50' H50D 109 . .
H50C C50' H50D 107.8 . .
C50' C51' C52' 113.8(6) . .
C50' C51' H51C 108.8 . .
C52' C51' H51C 108.8 . .
C50' C51' H51D 108.8 . .
C52' C51' H51D 108.8 . .
H51C C51' H51D 107.7 . .
C66 N61 C62 120.55(17) . .
C66 N61 C67 119.9(2) . .
C62 N61 C67 119.6(2) . .
O62 C62 N63 122.2(2) . .
O62 C62 N61 123.02(18) . .
N63 C62 N61 114.7(2) . .
C62 N63 C64 127.12(19) . .
C62 N63 H63 116.4 . .
C64 N63 H63 116.4 . .
O64 C64 N63 119.9(2) . .
O64 C64 C65 125.0(2) . .
N63 C64 C65 115.08(17) . .
C64 O64 Ag2 135.97(17) . .
C66 C65 C64 119.2(2) . .
C66 C65 H65 120.4 . .
C64 C65 H65 120.4 . .
C65 C66 N61 123.3(2) . .
C65 C66 H66 118.3 . .
N61 C66 H66 118.3 . .
N61 C67 C68 115.5(3) . .
N61 C67 H67A 108.4 . .
C68 C67 H67A 108.4 . .
N61 C67 H67B 108.4 . .
C68 C67 H67B 108.4 . .
H67A C67 H67B 107.5 . .
C69 C68 C67 126.8(5) . .
C69 C68 H68A 105.6 . .
C67 C68 H68A 105.6 . .
C69 C68 H68B 105.6 . .
C67 C68 H68B 105.6 . .
H68A C68 H68B 106.1 . .
C68 C69 C70 119.5(6) . .
C68 C69 H69A 107.4 . .
C70 C69 H69A 107.4 . .
C68 C69 H69B 107.4 . .
C70 C69 H69B 107.4 . .
H69A C69 H69B 107 . .
C71 C70 C69 110.7(6) . .
C71 C70 H70A 109.5 . .
C69 C70 H70A 109.5 . .
C71 C70 H70B 109.5 . .
C69 C70 H70B 109.5 . .
H70A C70 H70B 108.1 . .
C72 C71 C70 110.1(6) . .
C72 C71 H71A 109.6 . .
C70 C71 H71A 109.6 . .
C72 C71 H71B 109.6 . .
C70 C71 H71B 109.6 . .
H71A C71 H71B 108.2 . .
C69' C68' H68C 111.3 . .
C69' C68' H68D 111.3 . .
H68C C68' H68D 109.2 . .
C68' C69' C70' 110.3(8) . .
C68' C69' H69C 109.6 . .
C70' C69' H69C 109.6 . .
C68' C69' H69D 109.6 . .
C70' C69' H69D 109.6 . .
H69C C69' H69D 108.1 . .
C71' C70' C69' 113.5(7) . .
C71' C70' H70C 108.9 . .
C69' C70' H70C 108.9 . .
C71' C70' H70D 108.9 . .
C69' C70' H70D 108.9 . .
H70C C70' H70D 107.7 . .
C70' C71' C72' 113.1(9) . .
C70' C71' H71C 109 . .
C72' C71' H71C 109 . .
C70' C71' H71D 109 . .
C72' C71' H71D 109 . .
H71C C71' H71D 107.8 . .

loop_
_geom_bond_atom_site_label_1
_geom_bond_atom_site_label_2
_geom_bond_distance
_geom_bond_site_symmetry_2
Ag1 O24 2.4573(17) .
Ag1 O24 2.4573(17) 2_655
Ag1 O4 2.4891(14) .
Ag1 O4 2.4891(14) 2_655
Ag1 O103 2.500(2) 2_655
Ag1 O103 2.500(2) .
N101 O102 1.231(5) .
N101 O103 1.251(2) 2_655
N101 O103 1.251(2) .
N1 C6 1.371(3) .
N1 C2 1.379(3) .
N1 C7 1.476(2) .
C2 O2 1.222(3) .
C2 N3 1.371(2) .
N3 C4 1.361(3) .
N3 H3 0.88 .
C4 O4 1.244(2) .
C4 C5 1.430(3) .
C5 C6 1.333(3) .
C5 H5 0.95 .
C6 H6 0.95 .
C7 C8 1.548(7) .
C7 H7A 0.99 .
C7 H7B 0.99 .
C8 C9 1.467(9) .
C8 H8A 0.99 .
C8 H8B 0.99 .
C9 C10 1.543(7) .
C9 H9A 0.99 .
C9 H9B 0.99 .
C10 C11 1.474(10) .
C10 H10A 0.99 .
C10 H10B 0.99 .
C11 C12 1.511(9) .
C11 H11A 0.99 .
C11 H11B 0.99 .
C12 H12A 0.98 .
C12 H12B 0.98 .
C12 H12C 0.98 .
C8' C9' 1.551(12) .
C8' H8'1 0.99 .
C8' H8'2 0.99 .
C9' C10' 1.496(12) .
C9' H9'1 0.99 .
C9' H9'2 0.99 .
C10' C11' 1.586(15) .
C10' H10C 0.99 .
C10' H10D 0.99 .
C11' C12' 1.625(14) .
C11' H11C 0.99 .
C11' H11D 0.99 .
C12' H12D 0.98 .
C12' H12E 0.98 .
C12' H12F 0.98 .
N21 C26 1.356(2) .
N21 C22 1.379(3) .
N21 C27 1.492(3) .
C22 O22 1.215(2) .
C22 N23 1.371(3) .
N23 C24 1.362(2) .
N23 H23 0.88 .
C24 O24 1.254(3) .
C24 C25 1.421(3) .
C25 C26 1.345(4) .
C25 H25 0.95 .
C26 H26 0.95 .
C27 C28 1.486(6) .
C27 H27A 0.99 .
C27 H27B 0.99 .
C28 C29 1.514(7) .
C28 H28A 0.99 .
C28 H28B 0.99 .
C29 C30 1.515(8) .
C29 H29A 0.99 .
C29 H29B 0.99 .
C30 C31 1.501(8) .
C30 H30A 0.99 .
C30 H30B 0.99 .
C31 C32 1.496(9) .
C31 H31A 0.99 .
C31 H31B 0.99 .
C32 H32A 0.98 .
C32 H32B 0.98 .
C32 H32C 0.98 .
C28' C29' 1.509(8) .
C28' H28C 0.99 .
C28' H28D 0.99 .
C29' C30' 1.541(9) .
C29' H29C 0.99 .
C29' H29D 0.99 .
C30' C31' 1.521(9) .
C30' H30C 0.99 .
C30' H30D 0.99 .
C31' C32' 1.559(11) .
C31' H31C 0.99 .
C31' H31D 0.99 .
C32' H32D 0.98 .
C32' H32E 0.98 .
C32' H32F 0.98 .
Ag2 O44 2.4650(17) 2_656
Ag2 O44 2.4650(17) .
Ag2 O64 2.4680(15) 2_656
Ag2 O64 2.4680(15) .
Ag2 O206 2.503(3) .
Ag2 O206 2.503(3) 2_656
N204 O205 1.215(5) .
N204 O206 1.258(3) .
N204 O206 1.258(3) 2_656
N41 C46 1.358(2) .
N41 C42 1.378(3) .
N41 C47 1.476(3) .
C42 O42 1.212(2) .
C42 N43 1.382(3) .
N43 C44 1.362(2) .
N43 H43 0.88 .
C44 O44 1.243(3) .
C44 C45 1.424(3) .
C45 C46 1.339(4) .
C45 H45 0.95 .
C46 H46 0.95 .
C47 C48 1.551(6) .
C47 H47A 0.99 .
C47 H47B 0.99 .
C48 C49 1.476(8) .
C48 H48A 0.99 .
C48 H48B 0.99 .
C49 C50 1.556(8) .
C49 H49A 0.99 .
C49 H49B 0.99 .
C50 C51 1.485(9) .
C50 H50A 0.99 .
C50 H50B 0.99 .
C51 C52 1.548(9) .
C51 H51A 0.99 .
C51 H51B 0.99 .
C52 H52A 0.98 .
C52 H52B 0.98 .
C52 H52C 0.98 .
C48' C49' 1.481(8) .
C48' H48C 0.99 .
C48' H48D 0.99 .
C49' C50' 1.536(8) .
C49' H49C 0.99 .
C49' H49D 0.99 .
C50' C51' 1.481(8) .
C50' H50C 0.99 .
C50' H50D 0.99 .
C51' C52' 1.528(9) .
C51' H51C 0.99 .
C51' H51D 0.99 .
C52' H52D 0.98 .
C52' H52E 0.98 .
C52' H52F 0.98 .
N61 C66 1.373(3) .
N61 C62 1.383(3) .
N61 C67 1.460(3) .
C62 O62 1.216(3) .
C62 N63 1.366(2) .
N63 C64 1.367(3) .
N63 H63 0.88 .
C64 O64 1.242(2) .
C64 C65 1.427(3) .
C65 C66 1.323(3) .
C65 H65 0.95 .
C66 H66 0.95 .
C67 C68 1.484(6) .
C67 H67A 0.99 .
C67 H67B 0.99 .
C68 C69 1.407(7) .
C68 H68A 0.99 .
C68 H68B 0.99 .
C69 C70 1.563(9) .
C69 H69A 0.99 .
C69 H69B 0.99 .
C70 C71 1.469(7) .
C70 H70A 0.99 .
C70 H70B 0.99 .
C71 C72 1.466(9) .
C71 H71A 0.99 .
C71 H71B 0.99 .
C72 H72A 0.98 .
C72 H72B 0.98 .
C72 H72C 0.98 .
C68' C69' 1.494(11) .
C68' H68C 0.99 .
C68' H68D 0.99 .
C69' C70' 1.573(10) .
C69' H69C 0.99 .
C69' H69D 0.99 .
C70' C71' 1.468(10) .
C70' H70C 0.99 .
C70' H70D 0.99 .
C71' C72' 1.490(12) .
C71' H71C 0.99 .
C71' H71D 0.99 .
C72' H72D 0.98 .
C72' H72E 0.98 .
C72' H72F 0.98 .

loop_
_geom_hbond_atom_site_label_D
_geom_hbond_atom_site_label_H
_geom_hbond_atom_site_label_A
_geom_hbond_distance_DH
_geom_hbond_distance_HA
_geom_hbond_distance_DA
_geom_hbond_angle_DHA
_geom_hbond_site_symmetry_A
N3 H3 O24 0.88 1.9 2.759(2) 165.8 .
N23 H23 O4 0.88 1.91 2.762(2) 162.3 2_655
N43 H43 O64 0.88 1.89 2.761(2) 167.6 2_656
N63 H63 O44 0.88 1.89 2.757(2) 168.7 .

loop_
_geom_torsion_atom_site_label_1
_geom_torsion_atom_site_label_2
_geom_torsion_atom_site_label_3
_geom_torsion_atom_site_label_4
_geom_torsion
_geom_torsion_site_symmetry_1
O102 N101 O103 Ag1 180 .
O103 N101 O103 Ag1 0 2_655
O24 Ag1 O103 N101 -96.24(10) .
O24 Ag1 O103 N101 101.73(10) 2_655
O4 Ag1 O103 N101 -177.09(11) .
O4 Ag1 O103 N101 4.06(15) 2_655
O103 Ag1 O103 N101 0 2_655
C6 N1 C2 O2 176.7(3) .
C7 N1 C2 O2 -1.2(4) .
C6 N1 C2 N3 -3.3(4) .
C7 N1 C2 N3 178.8(2) .
O2 C2 N3 C4 -178.4(3) .
N1 C2 N3 C4 1.6(4) .
C2 N3 C4 O4 -176.9(3) .
C2 N3 C4 C5 1.3(4) .
N3 C4 O4 Ag1 3.5(4) .
C5 C4 O4 Ag1 -174.54(19) .
O24 Ag1 O4 C4 -16.2(3) .
O24 Ag1 O4 C4 -157.4(3) 2_655
O4 Ag1 O4 C4 -86.8(3) 2_655
O103 Ag1 O4 C4 91.4(3) 2_655
O103 Ag1 O4 C4 94.5(3) .
O4 C4 C5 C6 175.6(3) .
N3 C4 C5 C6 -2.6(4) .
C4 C5 C6 N1 1.0(4) .
C2 N1 C6 C5 2.2(4) .
C7 N1 C6 C5 -180.0(3) .
C6 N1 C7 C8 -92.2(4) .
C2 N1 C7 C8 85.7(4) .
N1 C7 C8 C9 56.8(5) .
C7 C8 C9 C10 173.8(4) .
C8 C9 C10 C11 177.1(4) .
C9 C10 C11 C12 164.8(5) .
C8' C9' C10' C11' -173.1(5) .
C9' C10' C11' C12' -170.6(6) .
C26 N21 C22 O22 180.0(3) .
C27 N21 C22 O22 1.9(4) .
C26 N21 C22 N23 -1.5(4) .
C27 N21 C22 N23 -179.6(2) .
O22 C22 N23 C24 178.9(3) .
N21 C22 N23 C24 0.3(4) .
C22 N23 C24 O24 -179.7(3) .
C22 N23 C24 C25 1.2(4) .
N23 C24 O24 Ag1 4.6(4) .
C25 C24 O24 Ag1 -176.4(2) .
O24 Ag1 O24 C24 -89.6(3) 2_655
O4 Ag1 O24 C24 -161.3(3) .
O4 Ag1 O24 C24 -17.8(3) 2_655
O103 Ag1 O24 C24 64.1(3) 2_655
O103 Ag1 O24 C24 117.2(3) .
O24 C24 C25 C26 179.4(3) .
N23 C24 C25 C26 -1.5(4) .
C24 C25 C26 N21 0.4(4) .
C22 N21 C26 C25 1.2(5) .
C27 N21 C26 C25 179.2(3) .
C26 N21 C27 C28 -96.2(3) .
C22 N21 C27 C28 81.8(4) .
N21 C27 C28 C29 62.4(7) .
C27 C28 C29 C30 174.3(7) .
C28 C29 C30 C31 -177.2(8) .
C29 C30 C31 C32 173.9(9) .
C28' C29' C30' C31' 178.5(9) .
C29' C30' C31' C32' 74.0(12) .
O205 N204 O206 Ag2 180.0000(10) .
O206 N204 O206 Ag2 0.0000(10) 2_656
O44 Ag2 O206 N204 127.51(8) 2_656
O44 Ag2 O206 N204 -69.23(9) .
O64 Ag2 O206 N204 41.68(12) 2_656
O64 Ag2 O206 N204 -149.56(9) .
O206 Ag2 O206 N204 0 2_656
C46 N41 C42 O42 -179.6(3) .
C47 N41 C42 O42 2.9(4) .
C46 N41 C42 N43 0.7(4) .
C47 N41 C42 N43 -176.8(2) .
O42 C42 N43 C44 179.6(3) .
N41 C42 N43 C44 -0.7(4) .
C42 N43 C44 O44 -179.0(3) .
C42 N43 C44 C45 -0.1(4) .
N43 C44 O44 Ag2 17.6(4) .
C45 C44 O44 Ag2 -161.2(2) .
O44 Ag2 O44 C44 -90.4(3) 2_656
O64 Ag2 O44 C44 -19.4(3) 2_656
O64 Ag2 O44 C44 -161.5(3) .
O206 Ag2 O44 C44 114.9(2) .
O206 Ag2 O44 C44 68.4(3) 2_656
O44 C44 C45 C46 179.8(3) .
N43 C44 C45 C46 0.9(4) .
C44 C45 C46 N41 -0.9(5) .
C42 N41 C46 C45 0.1(4) .
C47 N41 C46 C45 177.6(3) .
C46 N41 C47 C48 -79.0(3) .
C42 N41 C47 C48 98.6(3) .
N41 C47 C48 C49 -59.9(5) .
C47 C48 C49 C50 173.4(5) .
C48 C49 C50 C51 71.2(7) .
C49 C50 C51 C52 -179.2(6) .
C48' C49' C50' C51' 173.1(6) .
C49' C50' C51' C52' -173.4(6) .
C66 N61 C62 O62 -178.3(3) .
C67 N61 C62 O62 3.6(4) .
C66 N61 C62 N63 0.4(4) .
C67 N61 C62 N63 -177.7(2) .
O62 C62 N63 C64 177.7(3) .
N61 C62 N63 C64 -1.0(4) .
C62 N63 C64 O64 -179.3(3) .
C62 N63 C64 C65 0.8(4) .
N63 C64 O64 Ag2 9.6(4) .
C65 C64 O64 Ag2 -170.5(2) .
O44 Ag2 O64 C64 -153.9(3) 2_656
O44 Ag2 O64 C64 -13.7(3) .
O64 Ag2 O64 C64 -83.9(3) 2_656
O206 Ag2 O64 C64 109.4(3) .
O206 Ag2 O64 C64 78.6(3) 2_656
O64 C64 C65 C66 -179.8(3) .
N63 C64 C65 C66 0.1(4) .
C64 C65 C66 N61 -0.7(5) .
C62 N61 C66 C65 0.4(4) .
C67 N61 C66 C65 178.5(3) .
C66 N61 C67 C68 -80.5(5) .
C62 N61 C67 C68 97.6(5) .
N61 C67 C68 C69 -38.4(10) .
C67 C68 C69 C70 161.8(7) .
C68 C69 C70 C71 51.4(12) .
C69 C70 C71 C72 162.3(8) .
C68' C69' C70' C71' 79.0(13) .
C69' C70' C71' C72' 166.6(14) .
